data_4004080
loop_
_publ_author_name
'Asselman, K.'
'Radhakrishnan, S.'
'Pellens, N.'
'Vinod Chandran, C.'
'Houlleberghs, M.'
'Xu, Y.'
'Martens, J. A.'
'Breynaert, E.'

_publ_section_title
;
 HSIL-Based Synthesis of Ultracrystalline K,Na-JBW, a Zeolite Exhibiting
 Exceptional Framework Ordering and Flexibility
;
_journal_name_full 'Chemistry of Materials'
_journal_page_first 7159
_journal_volume 34
_journal_year 2022
_chemical_formula_sum 'Al3 K Na2 O12 Si3'
_chemical_name_common JBW_hydrated
_space_group_IT_number 31
_space_group_name_Hall 'P 2ac -2'
_space_group_name_H-M_alt 'P m n 21'
_cell_angle_alpha 90
_cell_angle_beta 90
_cell_angle_gamma 90
_cell_formula_units_Z 2
_cell_length_a 15.1422(1)
_cell_length_b 8.125613(64)
_cell_length_c 5.176215(36)
_cell_volume 636.880(8)
_cod_data_source_file JBW_hydrated.cif
_cod_data_source_block JBW_hydrated
_cod_original_formula_sum KNa2Si3Al3O12H2O
_cod_database_code 4004080

loop_
_symmetry_equiv_pos_as_xyz
x,y,z
-x+1/2,-y,z+1/2
x+1/2,-y,z+1/2
-x,y,z

loop_
_atom_site_label
_atom_site_occupancy
_atom_site_fract_x
_atom_site_fract_y
_atom_site_fract_z
_atom_site_adp_type
_atom_site_U_iso_or_equiv
_atom_site_type_symbol
Si1 1.0 0.858086 0.386428 0.437336 Uiso 0.014982 Si
Si2 1.0 0.000000 0.886174 0.938383 Uiso 0.011052 Si
Al1 1.0 0.644503 0.397388 0.450318 Uiso 0.026540 Al
Al2 1.0 0.000000 0.100530 0.436432 Uiso 0.017209 Al
O1 1.0 0.000000 0.053641 0.107467 Uiso 0.018593 O
O2 1.0 0.914677 0.779931 0.024604 Uiso 0.018593 O
O3 1.0 0.754900 0.349180 0.465255 Uiso 0.018593 O
O4 1.0 0.885251 0.522430 0.649987 Uiso 0.018593 O
O5 1.0 0.892076 0.448378 0.158212 Uiso 0.018593 O
O6 1.0 0.905698 0.214455 0.506072 Uiso 0.018593 O
O7 1.0 0.000000 0.925102 0.631016 Uiso 0.018593 O
Na1 1.0 0.000000 0.312888 0.933975 Uiso 0.013966 Na
Na2 1.0 0.000000 0.658197 0.384599 Uiso 0.024424 Na
K1 0.5000 0.250386 1.048292 0.750267 Uiso 0.090397 K
Ow2 0.3881 0.275292 1.021220 0.618927 Uiso 0.096717 O

loop_
_atom_site_aniso_label
_atom_site_aniso_U_11
_atom_site_aniso_U_22
_atom_site_aniso_U_33
_atom_site_aniso_U_12
_atom_site_aniso_U_13
_atom_site_aniso_U_23
Si1 0.00000 0.00000 0.00000 0.00000 0.00000 0.00000
Si2 0.00000 0.00000 0.00000 0.00000 0.00000 0.00000
Al1 0.00000 0.00000 0.00000 0.00000 0.00000 0.00000
Al2 0.00000 0.00000 0.00000 0.00000 0.00000 0.00000
O1 0.00000 0.00000 0.00000 0.00000 0.00000 0.00000
O2 0.00000 0.00000 0.00000 0.00000 0.00000 0.00000
O3 0.00000 0.00000 0.00000 0.00000 0.00000 0.00000
O4 0.00000 0.00000 0.00000 0.00000 0.00000 0.00000
O5 0.00000 0.00000 0.00000 0.00000 0.00000 0.00000
O6 0.00000 0.00000 0.00000 0.00000 0.00000 0.00000
O7 0.00000 0.00000 0.00000 0.00000 0.00000 0.00000
Na1 0.00000 0.00000 0.00000 0.00000 0.00000 0.00000
Na2 0.00000 0.00000 0.00000 0.00000 0.00000 0.00000
K1 0.12527 0.07311 0.07281 -0.02026 -0.04913 -0.01324
Ow2 0.17768 0.01176 0.10071 0.01058 -0.11639 0.02568

loop_
_atom_type_symbol
Si
Al
Na
K
O
